data_8105863
loop_
_publ_author_name
'Lee, See Mun'
'Lo, Kong Mun'
'Tiekink, Edward R.T.'

_publ_section_title
;
 Crystal structure of
 chlorido-4-fluorobenzyl-bis(2-methylquinolin-8-olato-\k2 N,O)tin(IV),
 C27H22ClFN2O2Sn
;
_journal_issue 4
_journal_name_full 'Zeitschrift f\"ur Kristallographie - New Crystal Structures'
_journal_page_first 823
_journal_page_last 825
_journal_paper_doi 10.1515/ncrs-2019-0130
_journal_volume 234
_journal_year 2019
_chemical_formula_moiety 'C27 H22 Cl F N2 O2 Sn'
_chemical_formula_sum 'C27 H22 Cl F N2 O2 Sn'
_chemical_formula_weight 579.60
_space_group_crystal_system tetragonal
_space_group_IT_number 76
_space_group_name_Hall 'P 4w'
_space_group_name_H-M_alt 'P 41'
_atom_sites_solution_hydrogens geom
_audit_creation_method SHELXL-2018/3
_cell_angle_alpha 90
_cell_angle_beta 90
_cell_angle_gamma 90
_cell_formula_units_Z 4
_cell_length_a 9.38970(10)
_cell_length_b 9.38970(10)
_cell_length_c 26.2753(4)
_cell_measurement_reflns_used 9877
_cell_measurement_temperature 293(2)
_cell_measurement_theta_max 28.38
_cell_measurement_theta_min 2.17
_cell_volume 2316.60(5)
_computing_cell_refinement 'SAINT [2]'
_computing_data_collection 'APEX2 [2]'
_computing_data_reduction 'SAINT [2]'
_computing_molecular_graphics 'ORTEP-3 for Windows [5]'
_computing_publication_material 'SHELXL-2018/3 [4]'
_computing_structure_refinement 'SHELXL-2018/3 [4]'
_computing_structure_solution 'SHELXS-97 [3]'
_diffrn_ambient_temperature 293(2)
_diffrn_measured_fraction_theta_full 1.000
_diffrn_measured_fraction_theta_max 0.998
_diffrn_measurement_device_type 'CCD area detector'
_diffrn_measurement_method '\f and \w scans'
_diffrn_radiation_monochromator graphite
_diffrn_radiation_type MoK\a
_diffrn_radiation_wavelength 0.71073
_diffrn_reflns_av_R_equivalents 0.0151
_diffrn_reflns_av_unetI/netI 0.0160
_diffrn_reflns_Laue_measured_fraction_full 1.000
_diffrn_reflns_Laue_measured_fraction_max 0.998
_diffrn_reflns_limit_h_max 12
_diffrn_reflns_limit_h_min -12
_diffrn_reflns_limit_k_max 12
_diffrn_reflns_limit_k_min -12
_diffrn_reflns_limit_l_max 35
_diffrn_reflns_limit_l_min -34
_diffrn_reflns_number 23534
_diffrn_reflns_point_group_measured_fraction_full 0.998
_diffrn_reflns_point_group_measured_fraction_max 0.996
_diffrn_reflns_theta_full 25.242
_diffrn_reflns_theta_max 28.376
_diffrn_reflns_theta_min 2.169
_diffrn_source 'fine-focus sealed tube'
_diffrn_standards_decay_% 0
_diffrn_standards_interval_count 0
_diffrn_standards_interval_time 0
_diffrn_standards_number 0
_exptl_absorpt_coefficient_mu 1.255
_exptl_absorpt_correction_T_max 0.7457
_exptl_absorpt_correction_T_min 0.6383
_exptl_absorpt_correction_type multi-scan
_exptl_absorpt_process_details 'SADABS [1]'
_exptl_crystal_colour colourless
_exptl_crystal_density_diffrn 1.662
_exptl_crystal_description prism
_exptl_crystal_F_000 1160
_exptl_crystal_size_max 0.230
_exptl_crystal_size_mid 0.120
_exptl_crystal_size_min 0.070
_refine_diff_density_max 0.468
_refine_diff_density_min -0.347
_refine_diff_density_rms 0.054
_refine_ls_abs_structure_details
;
 Refined as an inversion twin.
;
_refine_ls_abs_structure_Flack 0.074(12)
_refine_ls_extinction_coef .
_refine_ls_extinction_method none
_refine_ls_goodness_of_fit_ref 0.981
_refine_ls_hydrogen_treatment constr
_refine_ls_matrix_type full
_refine_ls_number_parameters 310
_refine_ls_number_reflns 5789
_refine_ls_number_restraints 1
_refine_ls_restrained_S_all 0.981
_refine_ls_R_factor_all 0.0142
_refine_ls_R_factor_gt 0.0141
_refine_ls_shift/su_max 0.002
_refine_ls_shift/su_mean 0.000
_refine_ls_structure_factor_coef Fsqd
_refine_ls_weighting_details 'w=1/[\s^2^(Fo^2^)+(0.0254P)^2^+0.5369P] where P=(Fo^2^+2Fc^2^)/3'
_refine_ls_weighting_scheme calc
_refine_ls_wR_factor_gt 0.0381
_refine_ls_wR_factor_ref 0.0381
_reflns_Friedel_coverage 0.953
_reflns_Friedel_fraction_full 0.997
_reflns_Friedel_fraction_max 0.993
_reflns_number_gt 5771
_reflns_number_total 5789
_reflns_threshold_expression 'I > 2\s(I)'
_cod_data_source_file suppl_ncrs-2019-0130_suppl.cif
_cod_data_source_block shelx
_cod_original_cell_volume 2316.60(6)
_cod_database_code 8105863
_shelx_shelxl_version_number 2018/3
_shelx_space_group_comment
;
The symmetry employed for this shelxl refinement is uniquely defined
by the following loop, which should always be used as a source of
symmetry information in preference to the above space-group names.
They are only intended as comments.
;
_shelx_estimated_absorpt_t_min 0.761
_shelx_estimated_absorpt_t_max 0.917

loop_
_space_group_symop_operation_xyz
'x, y, z'
'-x, -y, z+1/2'
'-y, x, z+1/4'
'y, -x, z+3/4'

loop_
_atom_site_label
_atom_site_type_symbol
_atom_site_fract_x
_atom_site_fract_y
_atom_site_fract_z
_atom_site_U_iso_or_equiv
_atom_site_adp_type
_atom_site_occupancy
_atom_site_site_symmetry_order
_atom_site_calc_flag
_atom_site_refinement_flags_posn
_atom_site_refinement_flags_adp
_atom_site_refinement_flags_occupancy
_atom_site_disorder_assembly
_atom_site_disorder_group
Sn Sn 0.56825(2) 0.96184(2) 0.47956(2) 0.01355(4) Uani 1 1 d . . . . .
Cl1 Cl 0.66301(6) 1.19480(6) 0.49951(2) 0.02051(10) Uani 1 1 d . . . . .
F1 F 1.06407(19) 0.4888(2) 0.54974(9) 0.0420(5) Uani 1 1 d . . . . .
O1 O 0.63761(17) 0.90109(17) 0.54997(6) 0.0160(3) Uani 1 1 d . . . . .
O2 O 0.46540(18) 1.03242(17) 0.41571(6) 0.0179(3) Uani 1 1 d . . . . .
N1 N 0.4625(2) 0.74188(19) 0.49075(7) 0.0155(4) Uani 1 1 d . . . . .
N2 N 0.3471(2) 1.04282(19) 0.50961(7) 0.0138(3) Uani 1 1 d . . . . .
C1 C 0.6127(2) 0.7666(2) 0.56379(8) 0.0154(4) Uani 1 1 d . . . . .
C2 C 0.5194(2) 0.6808(2) 0.53362(8) 0.0151(4) Uani 1 1 d . . . . .
C3 C 0.3767(2) 0.6666(2) 0.46073(9) 0.0179(4) Uani 1 1 d . . . . .
C4 C 0.3426(2) 0.5237(2) 0.47276(9) 0.0204(5) Uani 1 1 d . . . . .
H4 H 0.282351 0.472160 0.451554 0.025 Uiso 1 1 calc R U . . .
C5 C 0.3977(3) 0.4611(2) 0.51535(9) 0.0201(4) Uani 1 1 d . . . . .
H5 H 0.374424 0.367330 0.523125 0.024 Uiso 1 1 calc R U . . .
C6 C 0.4900(2) 0.5383(2) 0.54762(8) 0.0174(4) Uani 1 1 d . . . . .
C7 C 0.5531(3) 0.4821(3) 0.59211(9) 0.0213(4) Uani 1 1 d . . . . .
H7 H 0.535054 0.388506 0.601761 0.026 Uiso 1 1 calc R U . . .
C8 C 0.6409(3) 0.5661(3) 0.62099(9) 0.0211(4) Uani 1 1 d . . . . .
H8 H 0.681801 0.528917 0.650364 0.025 Uiso 1 1 calc R U . . .
C9 C 0.6705(2) 0.7081(2) 0.60695(9) 0.0187(4) Uani 1 1 d . . . . .
H9 H 0.730156 0.762902 0.627295 0.022 Uiso 1 1 calc R U . . .
C10 C 0.3149(3) 0.7365(3) 0.41464(10) 0.0254(5) Uani 1 1 d . . . . .
H10A H 0.248888 0.809084 0.424975 0.038 Uiso 1 1 calc R U . . .
H10B H 0.266125 0.666720 0.394422 0.038 Uiso 1 1 calc R U . . .
H10C H 0.389912 0.778744 0.394935 0.038 Uiso 1 1 calc R U . . .
C11 C 0.3386(2) 1.0940(2) 0.42062(8) 0.0155(4) Uani 1 1 d . . . . .
C12 C 0.2730(2) 1.0992(2) 0.46928(8) 0.0144(4) Uani 1 1 d . . . . .
C13 C 0.2888(2) 1.0428(2) 0.55587(8) 0.0169(4) Uani 1 1 d . . . . .
C14 C 0.1508(3) 1.0992(2) 0.56331(9) 0.0198(4) Uani 1 1 d . . . . .
H14 H 0.110356 1.096664 0.595605 0.024 Uiso 1 1 calc R U . . .
C15 C 0.0760(3) 1.1570(3) 0.52406(9) 0.0211(5) Uani 1 1 d . . . . .
H15 H -0.014270 1.194544 0.529728 0.025 Uiso 1 1 calc R U . . .
C16 C 0.1354(2) 1.1601(2) 0.47481(10) 0.0182(4) Uani 1 1 d . . . . .
C17 C 0.0648(3) 1.2160(3) 0.43187(10) 0.0220(5) Uani 1 1 d . . . . .
H17 H -0.025846 1.255017 0.435070 0.026 Uiso 1 1 calc R U . . .
C18 C 0.1310(3) 1.2123(3) 0.38522(9) 0.0217(5) Uani 1 1 d . . . . .
H18 H 0.084993 1.250209 0.356964 0.026 Uiso 1 1 calc R U . . .
C19 C 0.2674(2) 1.1520(2) 0.37952(9) 0.0184(4) Uani 1 1 d . . . . .
H19 H 0.310218 1.151239 0.347602 0.022 Uiso 1 1 calc R U . . .
C20 C 0.3667(3) 0.9809(3) 0.60017(9) 0.0240(5) Uani 1 1 d . . . . .
H20A H 0.375404 0.879747 0.595775 0.036 Uiso 1 1 calc R U . . .
H20B H 0.315053 1.000456 0.630902 0.036 Uiso 1 1 calc R U . . .
H20C H 0.459907 1.022575 0.602307 0.036 Uiso 1 1 calc R U . . .
C21 C 0.7359(3) 0.8699(3) 0.43242(9) 0.0222(5) Uani 1 1 d . . . . .
H21A H 0.693391 0.822077 0.403434 0.027 Uiso 1 1 calc R U . . .
H21B H 0.796745 0.945363 0.419666 0.027 Uiso 1 1 calc R U . . .
C22 C 0.8239(3) 0.7655(2) 0.46209(9) 0.0206(4) Uani 1 1 d . . . . .
C23 C 0.9402(3) 0.8128(3) 0.49020(10) 0.0263(5) Uani 1 1 d . . . . .
H23 H 0.963630 0.909028 0.489296 0.032 Uiso 1 1 calc R U . . .
C24 C 1.0227(3) 0.7212(3) 0.51963(11) 0.0299(6) Uani 1 1 d . . . . .
H24 H 1.100615 0.754665 0.537936 0.036 Uiso 1 1 calc R U . . .
C25 C 0.9854(3) 0.5800(3) 0.52075(11) 0.0275(5) Uani 1 1 d . . . . .
C26 C 0.8714(3) 0.5277(3) 0.49365(11) 0.0278(5) Uani 1 1 d . . . . .
H26 H 0.848502 0.431416 0.495057 0.033 Uiso 1 1 calc R U . . .
C27 C 0.7910(3) 0.6204(3) 0.46419(10) 0.0246(5) Uani 1 1 d . . . . .
H27 H 0.714276 0.585487 0.445606 0.029 Uiso 1 1 calc R U . . .

loop_
_atom_site_aniso_label
_atom_site_aniso_U_11
_atom_site_aniso_U_22
_atom_site_aniso_U_33
_atom_site_aniso_U_23
_atom_site_aniso_U_13
_atom_site_aniso_U_12
Sn 0.01463(7) 0.01346(7) 0.01256(6) 0.00000(5) -0.00018(5) 0.00116(5)
Cl1 0.0224(3) 0.0155(2) 0.0237(2) 0.0014(2) -0.0017(2) -0.00340(19)
F1 0.0374(10) 0.0401(9) 0.0486(12) 0.0171(9) 0.0068(8) 0.0157(8)
O1 0.0203(8) 0.0134(7) 0.0141(7) -0.0006(6) -0.0032(6) -0.0007(6)
O2 0.0176(7) 0.0218(8) 0.0142(7) 0.0018(6) 0.0008(6) 0.0033(6)
N1 0.0169(8) 0.0143(8) 0.0152(9) -0.0020(6) -0.0017(6) 0.0017(6)
N2 0.0166(8) 0.0118(8) 0.0131(8) 0.0007(6) 0.0009(6) -0.0014(6)
C1 0.0152(9) 0.0131(9) 0.0178(10) -0.0035(8) 0.0003(8) 0.0023(7)
C2 0.0154(9) 0.0159(10) 0.0141(9) -0.0014(7) -0.0001(7) 0.0030(8)
C3 0.0176(10) 0.0163(10) 0.0199(10) -0.0032(8) -0.0028(8) 0.0028(8)
C4 0.0200(10) 0.0185(10) 0.0229(12) -0.0040(8) -0.0042(9) -0.0026(8)
C5 0.0211(11) 0.0136(10) 0.0256(11) -0.0006(8) -0.0004(8) -0.0010(8)
C6 0.0166(10) 0.0171(10) 0.0184(10) -0.0010(8) 0.0007(8) 0.0018(8)
C7 0.0249(11) 0.0165(10) 0.0225(11) 0.0037(9) -0.0001(9) 0.0029(8)
C8 0.0258(12) 0.0200(11) 0.0176(10) 0.0035(8) -0.0029(9) 0.0052(9)
C9 0.0208(11) 0.0174(10) 0.0180(10) -0.0026(8) -0.0050(8) 0.0029(8)
C10 0.0307(13) 0.0215(11) 0.0240(11) -0.0025(9) -0.0138(10) 0.0011(9)
C11 0.0165(10) 0.0133(9) 0.0167(10) 0.0001(7) -0.0013(8) -0.0008(7)
C12 0.0164(9) 0.0124(9) 0.0144(11) -0.0017(7) -0.0032(7) -0.0021(7)
C13 0.0207(10) 0.0138(9) 0.0163(10) -0.0008(8) 0.0012(8) 0.0004(8)
C14 0.0197(11) 0.0208(11) 0.0189(10) -0.0030(8) 0.0058(8) -0.0003(8)
C15 0.0164(10) 0.0226(11) 0.0242(12) -0.0046(9) 0.0012(8) 0.0015(8)
C16 0.0168(9) 0.0172(9) 0.0206(11) -0.0034(9) -0.0008(9) 0.0006(7)
C17 0.0191(11) 0.0236(11) 0.0234(11) -0.0040(9) -0.0062(9) 0.0048(9)
C18 0.0251(11) 0.0210(11) 0.0190(11) 0.0010(8) -0.0092(9) 0.0020(9)
C19 0.0223(11) 0.0178(10) 0.0150(10) 0.0005(8) -0.0031(8) -0.0023(8)
C20 0.0303(12) 0.0264(12) 0.0152(10) 0.0034(9) 0.0044(9) 0.0105(10)
C21 0.0233(11) 0.0243(11) 0.0192(11) -0.0018(9) 0.0007(9) 0.0080(9)
C22 0.0205(10) 0.0184(10) 0.0228(10) -0.0023(8) 0.0075(8) 0.0031(8)
C23 0.0245(11) 0.0173(10) 0.0372(16) -0.0017(9) 0.0012(10) -0.0017(8)
C24 0.0225(12) 0.0293(13) 0.0380(15) -0.0016(11) -0.0024(11) 0.0007(10)
C25 0.0253(12) 0.0269(13) 0.0305(13) 0.0052(10) 0.0080(10) 0.0092(10)
C26 0.0262(12) 0.0171(10) 0.0400(15) -0.0002(9) 0.0141(10) 0.0017(9)
C27 0.0212(11) 0.0224(11) 0.0301(12) -0.0074(9) 0.0085(9) -0.0024(9)

loop_
_atom_type_symbol
_atom_type_description
_atom_type_scat_dispersion_real
_atom_type_scat_dispersion_imag
_atom_type_scat_source
C C 0.0033 0.0016 'International Tables Vol C Tables 4.2.6.8 and 6.1.1.4'
H H 0.0000 0.0000 'International Tables Vol C Tables 4.2.6.8 and 6.1.1.4'
Cl Cl 0.1484 0.1585 'International Tables Vol C Tables 4.2.6.8 and 6.1.1.4'
F F 0.0171 0.0103 'International Tables Vol C Tables 4.2.6.8 and 6.1.1.4'
N N 0.0061 0.0033 'International Tables Vol C Tables 4.2.6.8 and 6.1.1.4'
O O 0.0106 0.0060 'International Tables Vol C Tables 4.2.6.8 and 6.1.1.4'
Sn Sn -0.6537 1.4246 'International Tables Vol C Tables 4.2.6.8 and 6.1.1.4'

loop_
_geom_angle_atom_site_label_1
_geom_angle_atom_site_label_2
_geom_angle_atom_site_label_3
_geom_angle
_geom_angle_site_symmetry_1
_geom_angle_site_symmetry_3
O1 Sn O2 169.61(6) . .
O1 Sn C21 100.00(8) . .
O2 Sn C21 90.18(8) . .
O1 Sn N1 76.83(6) . .
O2 Sn N1 101.01(6) . .
C21 Sn N1 91.65(8) . .
O1 Sn N2 93.89(6) . .
O2 Sn N2 75.73(6) . .
C21 Sn N2 163.21(8) . .
N1 Sn N2 82.33(6) . .
O1 Sn Cl1 86.50(5) . .
O2 Sn Cl1 93.35(5) . .
C21 Sn Cl1 102.44(7) . .
N1 Sn Cl1 159.86(5) . .
N2 Sn Cl1 87.68(5) . .
C1 O1 Sn 117.05(14) . .
C11 O2 Sn 118.93(14) . .
C3 N1 C2 120.01(19) . .
C3 N1 Sn 131.28(15) . .
C2 N1 Sn 108.10(14) . .
C13 N2 C12 119.69(19) . .
C13 N2 Sn 132.05(15) . .
C12 N2 Sn 108.26(13) . .
O1 C1 C9 122.3(2) . .
O1 C1 C2 119.3(2) . .
C9 C1 C2 118.3(2) . .
N1 C2 C6 122.2(2) . .
N1 C2 C1 117.3(2) . .
C6 C2 C1 120.6(2) . .
N1 C3 C4 120.6(2) . .
N1 C3 C10 118.8(2) . .
C4 C3 C10 120.6(2) . .
C5 C4 C3 120.4(2) . .
C5 C4 H4 119.8 . .
C3 C4 H4 119.8 . .
C4 C5 C6 120.2(2) . .
C4 C5 H5 119.9 . .
C6 C5 H5 119.9 . .
C2 C6 C7 119.1(2) . .
C2 C6 C5 116.7(2) . .
C7 C6 C5 124.2(2) . .
C8 C7 C6 119.7(2) . .
C8 C7 H7 120.2 . .
C6 C7 H7 120.2 . .
C7 C8 C9 121.2(2) . .
C7 C8 H8 119.4 . .
C9 C8 H8 119.4 . .
C1 C9 C8 121.1(2) . .
C1 C9 H9 119.4 . .
C8 C9 H9 119.4 . .
C3 C10 H10A 109.5 . .
C3 C10 H10B 109.5 . .
H10A C10 H10B 109.5 . .
C3 C10 H10C 109.5 . .
H10A C10 H10C 109.5 . .
H10B C10 H10C 109.5 . .
O2 C11 C19 121.9(2) . .
O2 C11 C12 119.40(19) . .
C19 C11 C12 118.7(2) . .
N2 C12 C11 117.48(19) . .
N2 C12 C16 122.5(2) . .
C11 C12 C16 120.0(2) . .
N2 C13 C14 120.2(2) . .
N2 C13 C20 120.6(2) . .
C14 C13 C20 119.2(2) . .
C15 C14 C13 121.2(2) . .
C15 C14 H14 119.4 . .
C13 C14 H14 119.4 . .
C14 C15 C16 120.0(2) . .
C14 C15 H15 120.0 . .
C16 C15 H15 120.0 . .
C15 C16 C17 123.8(2) . .
C15 C16 C12 116.5(2) . .
C17 C16 C12 119.7(2) . .
C18 C17 C16 119.4(2) . .
C18 C17 H17 120.3 . .
C16 C17 H17 120.3 . .
C17 C18 C19 121.1(2) . .
C17 C18 H18 119.4 . .
C19 C18 H18 119.4 . .
C11 C19 C18 121.0(2) . .
C11 C19 H19 119.5 . .
C18 C19 H19 119.5 . .
C13 C20 H20A 109.5 . .
C13 C20 H20B 109.5 . .
H20A C20 H20B 109.5 . .
C13 C20 H20C 109.5 . .
H20A C20 H20C 109.5 . .
H20B C20 H20C 109.5 . .
C22 C21 Sn 111.15(16) . .
C22 C21 H21A 109.4 . .
Sn C21 H21A 109.4 . .
C22 C21 H21B 109.4 . .
Sn C21 H21B 109.4 . .
H21A C21 H21B 108.0 . .
C23 C22 C27 117.6(2) . .
C23 C22 C21 120.0(2) . .
C27 C22 C21 122.4(2) . .
C22 C23 C24 122.3(2) . .
C22 C23 H23 118.8 . .
C24 C23 H23 118.8 . .
C25 C24 C23 117.8(3) . .
C25 C24 H24 121.1 . .
C23 C24 H24 121.1 . .
F1 C25 C24 118.7(3) . .
F1 C25 C26 119.1(2) . .
C24 C25 C26 122.2(2) . .
C25 C26 C27 119.2(2) . .
C25 C26 H26 120.4 . .
C27 C26 H26 120.4 . .
C26 C27 C22 120.9(2) . .
C26 C27 H27 119.6 . .
C22 C27 H27 119.6 . .

loop_
_geom_bond_atom_site_label_1
_geom_bond_atom_site_label_2
_geom_bond_distance
_geom_bond_site_symmetry_2
Sn O1 2.0426(16) .
Sn O2 2.0462(17) .
Sn C21 2.181(2) .
Sn N1 2.3105(19) .
Sn N2 2.3480(18) .
Sn Cl1 2.4189(6) .
F1 C25 1.364(3) .
O1 C1 1.334(3) .
O2 C11 1.330(3) .
N1 C3 1.331(3) .
N1 C2 1.372(3) .
N2 C13 1.333(3) .
N2 C12 1.374(3) .
C1 C9 1.372(3) .
C1 C2 1.430(3) .
C2 C6 1.415(3) .
C3 C4 1.415(3) .
C3 C10 1.495(3) .
C4 C5 1.366(3) .
C4 H4 0.9300 .
C5 C6 1.412(3) .
C5 H5 0.9300 .
C6 C7 1.413(3) .
C7 C8 1.371(3) .
C7 H7 0.9300 .
C8 C9 1.410(3) .
C8 H8 0.9300 .
C9 H9 0.9300 .
C10 H10A 0.9600 .
C10 H10B 0.9600 .
C10 H10C 0.9600 .
C11 C19 1.382(3) .
C11 C12 1.420(3) .
C12 C16 1.420(3) .
C13 C14 1.413(3) .
C13 C20 1.493(3) .
C14 C15 1.361(3) .
C14 H14 0.9300 .
C15 C16 1.409(3) .
C15 H15 0.9300 .
C16 C17 1.410(3) .
C17 C18 1.375(4) .
C17 H17 0.9300 .
C18 C19 1.408(3) .
C18 H18 0.9300 .
C19 H19 0.9300 .
C20 H20A 0.9600 .
C20 H20B 0.9600 .
C20 H20C 0.9600 .
C21 C22 1.500(3) .
C21 H21A 0.9700 .
C21 H21B 0.9700 .
C22 C23 1.391(4) .
C22 C27 1.399(3) .
C23 C24 1.392(4) .
C23 H23 0.9300 .
C24 C25 1.372(4) .
C24 H24 0.9300 .
C25 C26 1.376(4) .
C26 C27 1.388(4) .
C26 H26 0.9300 .
C27 H27 0.9300 .

loop_
_geom_torsion_atom_site_label_1
_geom_torsion_atom_site_label_2
_geom_torsion_atom_site_label_3
_geom_torsion_atom_site_label_4
_geom_torsion
_geom_torsion_site_symmetry_1
_geom_torsion_site_symmetry_2
_geom_torsion_site_symmetry_3
_geom_torsion_site_symmetry_4
Sn O1 C1 C9 171.01(17) . . . .
Sn O1 C1 C2 -10.8(3) . . . .
C3 N1 C2 C6 -0.1(3) . . . .
Sn N1 C2 C6 -172.08(17) . . . .
C3 N1 C2 C1 178.94(19) . . . .
Sn N1 C2 C1 7.0(2) . . . .
O1 C1 C2 N1 1.5(3) . . . .
C9 C1 C2 N1 179.8(2) . . . .
O1 C1 C2 C6 -179.4(2) . . . .
C9 C1 C2 C6 -1.2(3) . . . .
C2 N1 C3 C4 0.4(3) . . . .
Sn N1 C3 C4 170.24(16) . . . .
C2 N1 C3 C10 179.2(2) . . . .
Sn N1 C3 C10 -10.9(3) . . . .
N1 C3 C4 C5 -0.2(4) . . . .
C10 C3 C4 C5 -179.0(2) . . . .
C3 C4 C5 C6 -0.4(4) . . . .
N1 C2 C6 C7 179.6(2) . . . .
C1 C2 C6 C7 0.6(3) . . . .
N1 C2 C6 C5 -0.4(3) . . . .
C1 C2 C6 C5 -179.4(2) . . . .
C4 C5 C6 C2 0.6(3) . . . .
C4 C5 C6 C7 -179.4(2) . . . .
C2 C6 C7 C8 0.2(3) . . . .
C5 C6 C7 C8 -179.8(2) . . . .
C6 C7 C8 C9 -0.4(4) . . . .
O1 C1 C9 C8 179.2(2) . . . .
C2 C1 C9 C8 1.0(3) . . . .
C7 C8 C9 C1 -0.3(4) . . . .
Sn O2 C11 C19 175.87(17) . . . .
Sn O2 C11 C12 -4.9(3) . . . .
C13 N2 C12 C11 -178.7(2) . . . .
Sn N2 C12 C11 1.7(2) . . . .
C13 N2 C12 C16 0.7(3) . . . .
Sn N2 C12 C16 -178.85(16) . . . .
O2 C11 C12 N2 1.7(3) . . . .
C19 C11 C12 N2 -178.99(19) . . . .
O2 C11 C12 C16 -177.77(19) . . . .
C19 C11 C12 C16 1.5(3) . . . .
C12 N2 C13 C14 0.7(3) . . . .
Sn N2 C13 C14 -179.80(16) . . . .
C12 N2 C13 C20 179.4(2) . . . .
Sn N2 C13 C20 -1.1(3) . . . .
N2 C13 C14 C15 -1.5(4) . . . .
C20 C13 C14 C15 179.8(2) . . . .
C13 C14 C15 C16 0.7(4) . . . .
C14 C15 C16 C17 179.0(2) . . . .
C14 C15 C16 C12 0.7(3) . . . .
N2 C12 C16 C15 -1.5(3) . . . .
C11 C12 C16 C15 178.0(2) . . . .
N2 C12 C16 C17 -179.8(2) . . . .
C11 C12 C16 C17 -0.4(3) . . . .
C15 C16 C17 C18 -179.1(2) . . . .
C12 C16 C17 C18 -0.8(3) . . . .
C16 C17 C18 C19 0.8(4) . . . .
O2 C11 C19 C18 177.8(2) . . . .
C12 C11 C19 C18 -1.5(3) . . . .
C17 C18 C19 C11 0.4(4) . . . .
Sn C21 C22 C23 -87.0(2) . . . .
Sn C21 C22 C27 90.8(2) . . . .
C27 C22 C23 C24 0.1(4) . . . .
C21 C22 C23 C24 178.0(2) . . . .
C22 C23 C24 C25 -0.6(4) . . . .
C23 C24 C25 F1 -179.4(2) . . . .
C23 C24 C25 C26 0.6(4) . . . .
F1 C25 C26 C27 179.9(2) . . . .
C24 C25 C26 C27 -0.1(4) . . . .
C25 C26 C27 C22 -0.5(4) . . . .
C23 C22 C27 C26 0.5(4) . . . .
C21 C22 C27 C26 -177.4(2) . . . .
